data_4503043
loop_
_publ_author_name
'Yu, Qing'
'Zhang, Xiuqing'
'Bian, Hedong'
'Liang, Hong'
'Zhao, Bin'
'Yan, Shiping'
'Liao, Daizheng'

_publ_section_title
;
 pH-Dependent Cu(II) Coordination Polymers with Tetrazole-1-acetic Acid:
 Synthesis, Crystal Structures, EPR and Magnetic Properties
;
_journal_issue 4
_journal_name_full 'Crystal Growth &amp; Design'
_journal_page_first 1140
_journal_paper_doi 10.1021/cg070022y
_journal_volume 8
_journal_year 2008
_chemical_formula_moiety 'C12 H14 Cu N16 O8, 2(H2 O)'
_chemical_formula_sum 'C12 H18 Cu N16 O10'
_chemical_formula_weight 609.96
_chemical_name_systematic
; 
 ? 
;
_space_group_IT_number 15
_symmetry_cell_setting monoclinic
_symmetry_space_group_name_Hall '-C 2yc'
_symmetry_space_group_name_H-M 'C 1 2/c 1'
_atom_sites_solution_hydrogens geom
_atom_sites_solution_primary direct
_atom_sites_solution_secondary difmap
_audit_creation_method SHELXL-97
_cell_angle_alpha 90.00
_cell_angle_beta 101.130(2)
_cell_angle_gamma 90.00
_cell_formula_units_Z 4
_cell_length_a 16.105(2)
_cell_length_b 4.8728(7)
_cell_length_c 29.455(4)
_cell_measurement_reflns_used 3267
_cell_measurement_temperature 294(2)
_cell_measurement_theta_max 26.38
_cell_measurement_theta_min 2.58
_cell_volume 2268.0(5)
_computing_cell_refinement 'Bruker SMART'
_computing_data_collection 'Bruker SMART'
_computing_data_reduction 'Bruker SAINT'
_computing_molecular_graphics 'Bruker SHELXTL'
_computing_publication_material 'Bruker SHELXTL'
_computing_structure_refinement 'SHELXL-97 (Sheldrick, 1997)'
_computing_structure_solution 'SHELXS-97 (Sheldrick, 1990)'
_diffrn_ambient_temperature 294(2)
_diffrn_measured_fraction_theta_full 0.995
_diffrn_measured_fraction_theta_max 0.995
_diffrn_measurement_device_type 'CCD area detector'
_diffrn_measurement_method 'phi and omega scans'
_diffrn_radiation_monochromator graphite
_diffrn_radiation_source 'fine-focus sealed tube'
_diffrn_radiation_type MoK\a
_diffrn_radiation_wavelength 0.71073
_diffrn_reflns_av_R_equivalents 0.0277
_diffrn_reflns_av_sigmaI/netI 0.0287
_diffrn_reflns_limit_h_max 19
_diffrn_reflns_limit_h_min -20
_diffrn_reflns_limit_k_max 6
_diffrn_reflns_limit_k_min -2
_diffrn_reflns_limit_l_max 36
_diffrn_reflns_limit_l_min -36
_diffrn_reflns_number 6030
_diffrn_reflns_theta_full 26.41
_diffrn_reflns_theta_max 26.41
_diffrn_reflns_theta_min 1.41
_exptl_absorpt_coefficient_mu 1.053
_exptl_absorpt_correction_T_max 1.000000
_exptl_absorpt_correction_T_min 0.653579
_exptl_absorpt_correction_type multi-scan
_exptl_absorpt_process_details SADABS
_exptl_crystal_colour 'dark blue'
_exptl_crystal_density_diffrn 1.786
_exptl_crystal_density_meas ?
_exptl_crystal_density_method 'not measured'
_exptl_crystal_description block
_exptl_crystal_F_000 1244
_exptl_crystal_size_max 0.28
_exptl_crystal_size_mid 0.24
_exptl_crystal_size_min 0.20
_refine_diff_density_max 0.378
_refine_diff_density_min -0.380
_refine_diff_density_rms 0.061
_refine_ls_extinction_method none
_refine_ls_goodness_of_fit_ref 1.113
_refine_ls_hydrogen_treatment constr
_refine_ls_matrix_type full
_refine_ls_number_parameters 179
_refine_ls_number_reflns 2321
_refine_ls_number_restraints 3
_refine_ls_restrained_S_all 1.113
_refine_ls_R_factor_all 0.0434
_refine_ls_R_factor_gt 0.0347
_refine_ls_shift/su_max 0.001
_refine_ls_shift/su_mean 0.000
_refine_ls_structure_factor_coef Fsqd
_refine_ls_weighting_details 'calc w=1/[\s^2^(Fo^2^)+(0.0402P)^2^+3.0644P] where P=(Fo^2^+2Fc^2^)/3'
_refine_ls_weighting_scheme calc
_refine_ls_wR_factor_gt 0.0849
_refine_ls_wR_factor_ref 0.0889
_reflns_number_gt 1996
_reflns_number_total 2321
_reflns_threshold_expression >2sigma(I)
_cod_data_source_file cg070022y-file003.cif
_cod_data_source_block 50519a
_cod_depositor_comments
;
The following automatic conversions were performed:

'_symmetry_cell_setting' value 'Monoclinic' changed to 'monoclinic'
according to /home/saulius/struct/CIF-dictionaries/cif_core.dic
dictionary named 'cif_core.dic' version 2.4.1 from
2010-06-29.

'_exptl_absorpt_correction_type' value 'MULTI-SCAN'
changed to 'multi-scan' according to
/home/saulius/struct/CIF-dictionaries/cif_core.dic dictionary named
'cif_core.dic' version 2.4.1 from 2010-06-29.

Automatic conversion script
Id: cif_fix_values 1715 2011-07-08 13:25:40Z adriana 

The following automatic conversions were performed:

'_exptl_crystal_density_meas' value 'NONE' was changed to '?' - the
value is perceived as not measured.

Automatic conversion script
Id: cif_fix_values 3008 2015-01-20 13:52:24Z robertas 
;
_cod_original_cell_volume 2268.0(6)
_cod_original_sg_symbol_H-M C2/c
_cod_database_code 4503043

loop_
_symmetry_equiv_pos_as_xyz
'x, y, z'
'-x, y, -z+1/2'
'x+1/2, y+1/2, z'
'-x+1/2, y+1/2, -z+1/2'
'-x, -y, -z'
'x, -y, z-1/2'
'-x+1/2, -y+1/2, -z'
'x+1/2, -y+1/2, z-1/2'

loop_
_atom_site_label
_atom_site_type_symbol
_atom_site_fract_x
_atom_site_fract_y
_atom_site_fract_z
_atom_site_U_iso_or_equiv
_atom_site_adp_type
_atom_site_occupancy
_atom_site_symmetry_multiplicity
_atom_site_calc_flag
_atom_site_refinement_flags
Cu1 Cu 1.0000 0.0000 0.5000 0.02220(13) Uani 1 2 d S
O1 O 0.90781(10) 0.1845(3) 0.52197(6) 0.0267(4) Uani 1 1 d .
O2 O 0.90912(12) 0.5995(4) 0.48884(6) 0.0324(4) Uani 1 1 d .
O3 O 0.83440(13) -0.4103(5) 0.26057(7) 0.0522(6) Uani 1 1 d .
H3 H 0.8631 -0.5140 0.2480 0.078 Uiso 1 1 calc R
O4 O 0.95973(12) -0.2711(5) 0.30060(7) 0.0482(5) Uani 1 1 d .
N1 N 0.81996(13) 0.3588(4) 0.58414(7) 0.0292(5) Uani 1 1 d .
N2 N 0.75330(14) 0.1925(5) 0.58233(9) 0.0448(6) Uani 1 1 d .
N3 N 0.76938(17) 0.0416(5) 0.61919(10) 0.0486(6) Uani 1 1 d .
N4 N 0.84591(18) 0.1017(6) 0.64472(9) 0.0533(7) Uani 1 1 d .
N5 N 0.88315(13) 0.0064(4) 0.36224(7) 0.0284(4) Uani 1 1 d .
N6 N 0.93064(16) 0.2343(5) 0.36276(7) 0.0421(6) Uani 1 1 d .
N7 N 0.97063(15) 0.2661(5) 0.40483(7) 0.0373(5) Uani 1 1 d .
N8 N 0.94991(12) 0.0620(4) 0.43176(6) 0.0239(4) Uani 1 1 d .
C1 C 0.88738(15) 0.4346(5) 0.51590(8) 0.0236(5) Uani 1 1 d .
C2 C 0.82662(18) 0.5406(5) 0.54594(9) 0.0363(6) Uani 1 1 d .
H2A H 0.8458 0.7193 0.5582 0.044 Uiso 1 1 calc R
H2B H 0.7709 0.5639 0.5267 0.044 Uiso 1 1 calc R
C3 C 0.8757(2) 0.2977(7) 0.62194(10) 0.0497(8) Uani 1 1 d .
H3A H 0.9281 0.3813 0.6310 0.060 Uiso 1 1 calc R
C4 C 0.88405(17) -0.2673(6) 0.29269(8) 0.0334(6) Uani 1 1 d .
C5 C 0.83156(16) -0.0968(6) 0.31961(8) 0.0337(6) Uani 1 1 d .
H5A H 0.8066 0.0563 0.3007 0.040 Uiso 1 1 calc R
H5B H 0.7859 -0.2081 0.3269 0.040 Uiso 1 1 calc R
C6 C 0.89575(14) -0.0959(5) 0.40474(8) 0.0237(5) Uani 1 1 d .
H6 H 0.8705 -0.2529 0.4138 0.028 Uiso 1 1 calc R
O5 O 0.91949(17) 0.2655(6) 0.21735(9) 0.0777(8) Uani 1 1 d D
H5C H 0.8987 0.1469 0.2332 0.093 Uiso 1 1 d RD
H5D H 0.9054 0.2455 0.1877 0.093 Uiso 1 1 d RD

loop_
_atom_site_aniso_label
_atom_site_aniso_U_11
_atom_site_aniso_U_22
_atom_site_aniso_U_33
_atom_site_aniso_U_23
_atom_site_aniso_U_13
_atom_site_aniso_U_12
Cu1 0.0306(2) 0.0197(2) 0.0166(2) 0.00027(15) 0.00528(15) 0.00242(17)
O1 0.0359(9) 0.0195(8) 0.0274(9) 0.0025(7) 0.0127(7) 0.0032(7)
O2 0.0487(11) 0.0241(9) 0.0252(9) 0.0042(7) 0.0094(8) -0.0044(8)
O3 0.0469(12) 0.0642(15) 0.0399(12) -0.0230(11) -0.0055(10) -0.0041(11)
O4 0.0386(11) 0.0654(15) 0.0398(11) -0.0125(10) 0.0055(9) -0.0072(10)
N1 0.0300(10) 0.0292(12) 0.0312(11) 0.0010(9) 0.0124(9) 0.0003(9)
N2 0.0306(12) 0.0476(15) 0.0564(16) 0.0033(12) 0.0088(11) -0.0045(11)
N3 0.0485(14) 0.0455(16) 0.0574(16) 0.0079(13) 0.0240(13) -0.0079(12)
N4 0.0589(16) 0.0642(18) 0.0364(14) 0.0143(13) 0.0079(12) -0.0140(14)
N5 0.0362(11) 0.0275(11) 0.0206(10) 0.0012(8) 0.0028(8) -0.0035(9)
N6 0.0626(16) 0.0359(13) 0.0258(12) 0.0062(10) 0.0031(11) -0.0178(12)
N7 0.0530(14) 0.0333(13) 0.0244(11) 0.0022(9) 0.0047(10) -0.0129(11)
N8 0.0314(10) 0.0201(10) 0.0205(10) 0.0002(7) 0.0055(8) -0.0005(8)
C1 0.0302(12) 0.0196(12) 0.0199(11) -0.0007(8) 0.0020(9) 0.0000(9)
C2 0.0471(15) 0.0274(14) 0.0380(14) 0.0088(11) 0.0170(12) 0.0136(11)
C3 0.0465(17) 0.066(2) 0.0337(15) 0.0101(14) 0.0004(13) -0.0206(15)
C4 0.0409(15) 0.0392(15) 0.0186(12) 0.0014(10) 0.0017(10) -0.0076(12)
C5 0.0346(13) 0.0404(15) 0.0232(12) 0.0009(11) -0.0019(10) -0.0046(11)
C6 0.0277(12) 0.0218(11) 0.0219(11) 0.0024(9) 0.0051(9) 0.0009(9)
O5 0.0826(19) 0.090(2) 0.0566(15) -0.0277(14) 0.0047(13) 0.0168(16)

loop_
_atom_type_symbol
_atom_type_description
_atom_type_scat_dispersion_real
_atom_type_scat_dispersion_imag
_atom_type_scat_source
C C 0.0033 0.0016 'International Tables Vol C Tables 4.2.6.8 and 6.1.1.4'
H H 0.0000 0.0000 'International Tables Vol C Tables 4.2.6.8 and 6.1.1.4'
N N 0.0061 0.0033 'International Tables Vol C Tables 4.2.6.8 and 6.1.1.4'
O O 0.0106 0.0060 'International Tables Vol C Tables 4.2.6.8 and 6.1.1.4'
Cu Cu 0.3201 1.2651 'International Tables Vol C Tables 4.2.6.8 and 6.1.1.4'

loop_
_geom_angle_atom_site_label_1
_geom_angle_atom_site_label_2
_geom_angle_atom_site_label_3
_geom_angle
_geom_angle_site_symmetry_1
_geom_angle_site_symmetry_3
O1 Cu1 O1 180.00(8) 5_756 .
O1 Cu1 N8 94.42(7) 5_756 5_756
O1 Cu1 N8 85.58(7) . 5_756
O1 Cu1 N8 85.58(7) 5_756 .
O1 Cu1 N8 94.42(7) . .
N8 Cu1 N8 179.999(1) 5_756 .
O1 Cu1 O2 93.56(7) 5_756 1_545
O1 Cu1 O2 86.44(7) . 1_545
N8 Cu1 O2 97.35(7) 5_756 1_545
N8 Cu1 O2 82.65(7) . 1_545
O1 Cu1 O2 86.43(7) 5_756 5_766
O1 Cu1 O2 93.56(7) . 5_766
N8 Cu1 O2 82.64(7) 5_756 5_766
N8 Cu1 O2 97.36(7) . 5_766
O2 Cu1 O2 179.997(1) 1_545 5_766
C1 O1 Cu1 126.22(16) . .
C1 O2 Cu1 132.72(16) . 1_565
C4 O3 H3 109.5 . .
C3 N1 N2 107.8(2) . .
C3 N1 C2 130.6(2) . .
N2 N1 C2 121.2(2) . .
N3 N2 N1 106.3(2) . .
N2 N3 N4 111.0(2) . .
C3 N4 N3 105.0(2) . .
C6 N5 N6 108.4(2) . .
C6 N5 C5 130.0(2) . .
N6 N5 C5 121.5(2) . .
N7 N6 N5 106.7(2) . .
N6 N7 N8 109.9(2) . .
C6 N8 N7 106.62(18) . .
C6 N8 Cu1 127.00(16) . .
N7 N8 Cu1 126.25(15) . .
O2 C1 O1 128.5(2) . .
O2 C1 C2 116.6(2) . .
O1 C1 C2 114.9(2) . .
N1 C2 C1 113.1(2) . .
N1 C2 H2A 109.0 . .
C1 C2 H2A 109.0 . .
N1 C2 H2B 109.0 . .
C1 C2 H2B 109.0 . .
H2A C2 H2B 107.8 . .
N4 C3 N1 109.9(3) . .
N4 C3 H3A 125.1 . .
N1 C3 H3A 125.1 . .
O4 C4 O3 126.0(3) . .
O4 C4 C5 123.9(2) . .
O3 C4 C5 110.1(2) . .
N5 C5 C4 111.0(2) . .
N5 C5 H5A 109.4 . .
C4 C5 H5A 109.4 . .
N5 C5 H5B 109.4 . .
C4 C5 H5B 109.4 . .
H5A C5 H5B 108.0 . .
N8 C6 N5 108.4(2) . .
N8 C6 H6 125.8 . .
N5 C6 H6 125.8 . .
H5C O5 H5D 115.1 . .

loop_
_geom_bond_atom_site_label_1
_geom_bond_atom_site_label_2
_geom_bond_distance
_geom_bond_site_symmetry_2
Cu1 O1 1.9499(16) 5_756
Cu1 O1 1.9499(16) .
Cu1 N8 2.0386(19) 5_756
Cu1 N8 2.0387(19) .
Cu1 O2 2.4236(18) 1_545
Cu1 O2 2.4236(18) 5_766
O1 C1 1.266(3) .
O2 C1 1.229(3) .
O2 Cu1 2.4237(18) 1_565
O3 C4 1.314(3) .
O3 H3 0.8200 .
O4 C4 1.196(3) .
N1 C3 1.322(4) .
N1 N2 1.338(3) .
N1 C2 1.453(3) .
N2 N3 1.295(4) .
N3 N4 1.346(4) .
N4 C3 1.310(4) .
N5 C6 1.326(3) .
N5 N6 1.347(3) .
N5 C5 1.455(3) .
N6 N7 1.291(3) .
N7 N8 1.353(3) .
N8 C6 1.311(3) .
C1 C2 1.530(3) .
C2 H2A 0.9700 .
C2 H2B 0.9700 .
C3 H3A 0.9300 .
C4 C5 1.514(4) .
C5 H5A 0.9700 .
C5 H5B 0.9700 .
C6 H6 0.9300 .
O5 H5C 0.8510 .
O5 H5D 0.8635 .

loop_
_geom_torsion_atom_site_label_1
_geom_torsion_atom_site_label_2
_geom_torsion_atom_site_label_3
_geom_torsion_atom_site_label_4
_geom_torsion
_geom_torsion_site_symmetry_1
O1 Cu1 O1 C1 121(5) 5_756
N8 Cu1 O1 C1 117.40(19) 5_756
N8 Cu1 O1 C1 -62.60(19) .
O2 Cu1 O1 C1 -144.94(19) 1_545
O2 Cu1 O1 C1 35.07(19) 5_766
C3 N1 N2 N3 1.5(3) .
C2 N1 N2 N3 174.5(2) .
N1 N2 N3 N4 -1.2(3) .
N2 N3 N4 C3 0.4(4) .
C6 N5 N6 N7 0.0(3) .
C5 N5 N6 N7 -177.8(2) .
N5 N6 N7 N8 0.0(3) .
N6 N7 N8 C6 -0.1(3) .
N6 N7 N8 Cu1 176.05(18) .
O1 Cu1 N8 C6 92.5(2) 5_756
O1 Cu1 N8 C6 -87.5(2) .
N8 Cu1 N8 C6 127(6) 5_756
O2 Cu1 N8 C6 -1.72(19) 1_545
O2 Cu1 N8 C6 178.28(19) 5_766
O1 Cu1 N8 N7 -82.9(2) 5_756
O1 Cu1 N8 N7 97.1(2) .
N8 Cu1 N8 N7 -48(6) 5_756
O2 Cu1 N8 N7 -177.1(2) 1_545
O2 Cu1 N8 N7 2.9(2) 5_766
Cu1 O2 C1 O1 -110.4(3) 1_565
Cu1 O2 C1 C2 70.6(3) 1_565
Cu1 O1 C1 O2 14.5(4) .
Cu1 O1 C1 C2 -166.51(17) .
C3 N1 C2 C1 69.0(4) .
N2 N1 C2 C1 -102.2(3) .
O2 C1 C2 N1 -166.1(2) .
O1 C1 C2 N1 14.8(3) .
N3 N4 C3 N1 0.5(4) .
N2 N1 C3 N4 -1.3(4) .
C2 N1 C3 N4 -173.4(3) .
C6 N5 C5 C4 -94.7(3) .
N6 N5 C5 C4 82.6(3) .
O4 C4 C5 N5 -13.7(4) .
O3 C4 C5 N5 165.2(2) .
N7 N8 C6 N5 0.1(3) .
Cu1 N8 C6 N5 -176.01(15) .
N6 N5 C6 N8 0.0(3) .
C5 N5 C6 N8 177.6(2) .
